data_7039093
loop_
_publ_author_name
'Postle, Shawn'
'Podgorny, Vitali'
'Stephan, Douglas W.'

_publ_section_title
;
 Electrophilic phosphonium cations (EPCs) with perchlorinated-aryl
 substituents: towards air-stable phosphorus-based Lewis acid catalysts.
;
_journal_issue 37
_journal_name_full 'Dalton transactions (Cambridge, England : 2003)'
_journal_page_first 14651
_journal_page_last 14657
_journal_paper_doi 10.1039/c6dt01339b
_journal_volume 45
_journal_year 2016
_chemical_formula_sum 'C18 Cl10 F5 P'
_chemical_formula_weight 696.69
_chemical_name_systematic
; 
 ? 
;
_space_group_IT_number 2
_symmetry_cell_setting triclinic
_symmetry_space_group_name_Hall '-P 1'
_symmetry_space_group_name_H-M 'P -1'
_atom_sites_solution_hydrogens ?none?
_atom_sites_solution_primary direct
_atom_sites_solution_secondary difmap
_audit_creation_method SHELXL-97
_audit_update_record
;
2016-04-04 deposited with the CCDC.
2016-04-25 downloaded from the CCDC.
;
_cell_angle_alpha 81.217(4)
_cell_angle_beta 71.522(4)
_cell_angle_gamma 89.820(4)
_cell_formula_units_Z 2
_cell_length_a 8.6247(6)
_cell_length_b 13.0708(10)
_cell_length_c 13.2510(10)
_cell_measurement_reflns_used 5189
_cell_measurement_temperature 150(2)
_cell_measurement_theta_max 26.99
_cell_measurement_theta_min 2.45
_cell_volume 1398.55(18)
_computing_structure_refinement 'SHELXL-97 (Sheldrick, 2008)'
_computing_structure_solution 'SHELXS-97 (Sheldrick, 2008)'
_diffrn_ambient_temperature 150(2)
_diffrn_measured_fraction_theta_full 0.988
_diffrn_measured_fraction_theta_max 0.988
_diffrn_measurement_device_type 'Bruker Apex II CCD detector'
_diffrn_measurement_method 'phi and omega scans'
_diffrn_radiation_monochromator graphite
_diffrn_radiation_source 'fine-focus sealed tube'
_diffrn_radiation_type MoK\a
_diffrn_radiation_wavelength 0.71073
_diffrn_reflns_av_R_equivalents 0.0697
_diffrn_reflns_av_sigmaI/netI 0.0937
_diffrn_reflns_limit_h_max 10
_diffrn_reflns_limit_h_min -11
_diffrn_reflns_limit_k_max 16
_diffrn_reflns_limit_k_min -16
_diffrn_reflns_limit_l_max 17
_diffrn_reflns_limit_l_min -17
_diffrn_reflns_number 23824
_diffrn_reflns_theta_full 27.51
_diffrn_reflns_theta_max 27.51
_diffrn_reflns_theta_min 1.58
_exptl_absorpt_coefficient_mu 1.098
_exptl_absorpt_correction_T_max 0.8102
_exptl_absorpt_correction_T_min 0.6097
_exptl_absorpt_correction_type ?multi-scan?
_exptl_absorpt_process_details
'SADABS. Area-Detector Integration Software. (Siemens Industrial Automation, 1995, Inc.: Madison, WI)'
_exptl_crystal_colour colourless
_exptl_crystal_density_diffrn 1.718
_exptl_crystal_density_method 'not measured'
_exptl_crystal_description ?rod?
_exptl_crystal_F_000 706
_exptl_crystal_size_max 0.50
_exptl_crystal_size_mid 0.20
_exptl_crystal_size_min 0.20
_platon_squeeze_details
;
;
_refine_diff_density_max 0.456
_refine_diff_density_min -0.483
_refine_diff_density_rms 0.117
_refine_ls_extinction_method none
_refine_ls_goodness_of_fit_ref 0.907
_refine_ls_hydrogen_treatment ?none?
_refine_ls_matrix_type full
_refine_ls_number_parameters 307
_refine_ls_number_reflns 6362
_refine_ls_number_restraints 0
_refine_ls_restrained_S_all 0.907
_refine_ls_R_factor_all 0.0729
_refine_ls_R_factor_gt 0.0398
_refine_ls_shift/su_max 0.001
_refine_ls_shift/su_mean 0.000
_refine_ls_structure_factor_coef Fsqd
_refine_ls_weighting_details 'calc w=1/[\s^2^(Fo^2^)+(0.0457P)^2^+0.0000P] where P=(Fo^2^+2Fc^2^)/3'
_refine_ls_weighting_scheme calc
_refine_ls_wR_factor_gt 0.0957
_refine_ls_wR_factor_ref 0.1012
_reflns_number_gt 3917
_reflns_number_total 6362
_reflns_threshold_expression >2sigma(I)
_cod_data_source_file c6dt01339b2.cif
_cod_data_source_block pre
_cod_depositor_comments
;
The following automatic conversions were performed:

'_symmetry_cell_setting' value 'Triclinic' changed to 'triclinic'
according to
/usr/data/users/saulius/crontab/automatic-downloads/rss-feeds/RSC/lib/dictionaries/cif_core.dic
dictionary named 'cif_core.dic' version 2.4.2 from 2011-04-26.

Automatic conversion script
Id: cif_fix_values 4268 2015-11-12 08:31:59Z antanas 

 Adding full bibliography for 7039093--7039097.cif.
;
_cod_original_sg_symbol_H-M P-1
_cod_database_code 7039093

loop_
_symmetry_equiv_pos_as_xyz
'x, y, z'
'-x, -y, -z'

loop_
_atom_site_label
_atom_site_type_symbol
_atom_site_fract_x
_atom_site_fract_y
_atom_site_fract_z
_atom_site_U_iso_or_equiv
_atom_site_adp_type
_atom_site_occupancy
_atom_site_symmetry_multiplicity
_atom_site_calc_flag
Cl1 Cl 0.39836(10) 1.18767(6) 0.41719(8) 0.0290(2) Uani 1 1 d
Cl2 Cl 0.07425(9) 1.11460(6) 0.38901(8) 0.0275(2) Uani 1 1 d
Cl3 Cl 0.04549(9) 0.90598(6) 0.31656(8) 0.0262(2) Uani 1 1 d
Cl4 Cl 0.07256(11) 0.67531(8) 0.17826(7) 0.0384(3) Uani 1 1 d
Cl5 Cl -0.25592(10) 0.57236(7) 0.31761(8) 0.0342(2) Uani 1 1 d
Cl6 Cl -0.35876(10) 0.54492(7) 0.56655(8) 0.0363(3) Uani 1 1 d
Cl7 Cl -0.11274(11) 0.60712(7) 0.67786(7) 0.0315(2) Uani 1 1 d
Cl8 Cl 0.22724(10) 0.70819(6) 0.53999(7) 0.0241(2) Uani 1 1 d
Cl9 Cl 0.67920(9) 0.84188(6) 0.28568(8) 0.0282(2) Uani 1 1 d
Cl10 Cl 0.70332(9) 1.05370(7) 0.35911(8) 0.0287(2) Uani 1 1 d
P1 P 0.35953(9) 0.73601(6) 0.29878(7) 0.0171(2) Uani 1 1 d
F1 F 0.6214(3) 0.7408(2) -0.17566(18) 0.0652(8) Uani 1 1 d
F2 F 0.3334(3) 0.91173(16) 0.10525(16) 0.0389(5) Uani 1 1 d
F3 F 0.4670(3) 0.90901(18) -0.10396(18) 0.0545(7) Uani 1 1 d
F4 F 0.5049(3) 0.57180(16) 0.17897(17) 0.0383(5) Uani 1 1 d
C1 C 0.5557(5) 0.7399(4) -0.0694(3) 0.0423(11) Uani 1 1 d
C2 C 0.4794(4) 0.8263(3) -0.0333(3) 0.0345(10) Uani 1 1 d
C3 C 0.4121(4) 0.8261(3) 0.0751(3) 0.0252(8) Uani 1 1 d
C4 C 0.4179(4) 0.7420(2) 0.1520(3) 0.0198(8) Uani 1 1 d
C5 C 0.3584(3) 0.8738(2) 0.3161(3) 0.0162(7) Uani 1 1 d
C6 C 0.2266(3) 0.9390(2) 0.3354(3) 0.0174(7) Uani 1 1 d
C7 C 0.2390(3) 1.0362(2) 0.3656(3) 0.0176(7) Uani 1 1 d
C8 C 0.3853(4) 1.0701(2) 0.3758(3) 0.0186(7) Uani 1 1 d
C9 C 0.5642(5) 0.6552(3) 0.0026(3) 0.0372(10) Uani 1 1 d
F5 F 0.6410(3) 0.57217(19) -0.0340(2) 0.0595(7) Uani 1 1 d
C11 C 0.4957(4) 0.6567(3) 0.1107(3) 0.0269(8) Uani 1 1 d
C12 C 0.1434(3) 0.6877(2) 0.3627(3) 0.0172(7) Uani 1 1 d
C13 C 0.0315(4) 0.6560(2) 0.3159(3) 0.0204(8) Uani 1 1 d
C14 C -0.1217(4) 0.6108(2) 0.3788(3) 0.0217(8) Uani 1 1 d
C15 C -0.1681(4) 0.5975(2) 0.4901(3) 0.0232(8) Uani 1 1 d
C16 C -0.0592(4) 0.6265(2) 0.5396(3) 0.0207(8) Uani 1 1 d
C17 C 0.0945(4) 0.6703(2) 0.4762(3) 0.0174(7) Uani 1 1 d
C18 C 0.5068(3) 0.9139(2) 0.3213(3) 0.0172(7) Uani 1 1 d
C19 C 0.5204(4) 1.0101(2) 0.3513(3) 0.0192(7) Uani 1 1 d

loop_
_atom_site_aniso_label
_atom_site_aniso_U_11
_atom_site_aniso_U_22
_atom_site_aniso_U_33
_atom_site_aniso_U_23
_atom_site_aniso_U_13
_atom_site_aniso_U_12
Cl1 0.0321(5) 0.0204(5) 0.0410(6) -0.0138(4) -0.0167(4) 0.0037(4)
Cl2 0.0198(4) 0.0197(5) 0.0446(6) -0.0102(4) -0.0102(4) 0.0070(3)
Cl3 0.0174(4) 0.0214(5) 0.0453(6) -0.0090(4) -0.0161(4) 0.0027(3)
Cl4 0.0352(5) 0.0565(7) 0.0250(5) -0.0003(5) -0.0145(4) -0.0179(5)
Cl5 0.0260(4) 0.0301(5) 0.0508(7) -0.0032(5) -0.0196(4) -0.0068(4)
Cl6 0.0225(4) 0.0262(5) 0.0492(7) -0.0038(5) 0.0031(4) -0.0063(4)
Cl7 0.0391(5) 0.0244(5) 0.0216(5) -0.0026(4) 0.0029(4) 0.0014(4)
Cl8 0.0273(4) 0.0259(5) 0.0219(5) -0.0060(4) -0.0106(4) 0.0013(3)
Cl9 0.0147(4) 0.0256(5) 0.0473(6) -0.0144(4) -0.0100(4) 0.0051(3)
Cl10 0.0206(4) 0.0259(5) 0.0459(6) -0.0106(4) -0.0172(4) -0.0012(3)
P1 0.0158(4) 0.0159(5) 0.0197(5) -0.0050(4) -0.0049(4) 0.0006(3)
F1 0.0813(19) 0.081(2) 0.0197(14) -0.0150(13) 0.0061(13) 0.0083(15)
F2 0.0606(14) 0.0281(12) 0.0264(13) -0.0015(10) -0.0129(11) 0.0109(11)
F3 0.0805(18) 0.0496(16) 0.0244(14) 0.0086(12) -0.0111(13) -0.0060(13)
F4 0.0575(14) 0.0270(12) 0.0338(14) -0.0128(11) -0.0157(11) 0.0153(10)
C1 0.041(2) 0.061(3) 0.018(2) -0.017(2) 0.0046(18) -0.002(2)
C2 0.043(2) 0.035(2) 0.020(2) 0.0058(19) -0.0065(18) -0.0064(18)
C3 0.0248(17) 0.024(2) 0.024(2) -0.0045(17) -0.0034(16) -0.0024(15)
C4 0.0196(16) 0.0210(19) 0.0195(19) -0.0066(16) -0.0056(14) -0.0014(14)
C5 0.0154(15) 0.0184(18) 0.0158(18) -0.0039(14) -0.0058(13) 0.0013(13)
C6 0.0147(15) 0.0208(19) 0.0173(19) -0.0017(15) -0.0065(13) -0.0009(13)
C7 0.0170(15) 0.0187(18) 0.0150(18) -0.0020(15) -0.0023(14) 0.0041(13)
C8 0.0252(17) 0.0139(17) 0.0169(19) -0.0015(14) -0.0074(14) -0.0004(13)
C9 0.040(2) 0.039(3) 0.030(2) -0.014(2) -0.0030(19) 0.0084(19)
F5 0.0741(17) 0.0581(17) 0.0424(16) -0.0320(13) -0.0022(13) 0.0230(14)
C11 0.0299(19) 0.025(2) 0.025(2) -0.0086(18) -0.0057(16) 0.0010(15)
C12 0.0166(15) 0.0102(16) 0.023(2) -0.0020(14) -0.0036(14) 0.0007(12)
C13 0.0227(17) 0.0150(18) 0.023(2) -0.0003(15) -0.0081(15) -0.0002(14)
C14 0.0187(16) 0.0116(17) 0.036(2) -0.0029(16) -0.0115(16) 0.0037(13)
C15 0.0166(16) 0.0123(18) 0.034(2) -0.0016(16) 0.0006(15) -0.0014(13)
C16 0.0245(17) 0.0120(17) 0.020(2) -0.0011(15) 0.0001(15) 0.0058(13)
C17 0.0187(15) 0.0126(17) 0.022(2) -0.0068(15) -0.0064(14) 0.0034(13)
C18 0.0147(15) 0.0185(18) 0.0177(19) -0.0039(15) -0.0039(13) 0.0036(13)
C19 0.0182(16) 0.0207(19) 0.0196(19) -0.0004(15) -0.0085(14) -0.0014(14)

loop_
_atom_type_symbol
_atom_type_description
_atom_type_scat_dispersion_real
_atom_type_scat_dispersion_imag
_atom_type_scat_source
C C 0.0033 0.0016 'International Tables Vol C Tables 4.2.6.8 and 6.1.1.4'
H H 0.0000 0.0000 'International Tables Vol C Tables 4.2.6.8 and 6.1.1.4'
O O 0.0106 0.0060 'International Tables Vol C Tables 4.2.6.8 and 6.1.1.4'
F F 0.0171 0.0103 'International Tables Vol C Tables 4.2.6.8 and 6.1.1.4'
P P 0.1023 0.0942 'International Tables Vol C Tables 4.2.6.8 and 6.1.1.4'
Cl Cl 0.1484 0.1585 'International Tables Vol C Tables 4.2.6.8 and 6.1.1.4'

loop_
_geom_angle_atom_site_label_1
_geom_angle_atom_site_label_2
_geom_angle_atom_site_label_3
_geom_angle
C4 P1 C5 103.58(15)
C4 P1 C12 109.85(15)
C5 P1 C12 104.57(13)
F1 C1 C2 118.9(4)
F1 C1 C9 120.9(4)
C2 C1 C9 120.2(4)
F3 C2 C3 120.3(4)
F3 C2 C1 120.4(4)
C3 C2 C1 119.3(4)
F2 C3 C2 116.4(3)
F2 C3 C4 120.6(3)
C2 C3 C4 122.9(3)
C11 C4 C3 115.1(3)
C11 C4 P1 116.4(3)
C3 C4 P1 128.0(3)
C6 C5 C18 116.5(3)
C6 C5 P1 128.5(2)
C18 C5 P1 114.6(2)
C5 C6 C7 121.4(3)
C5 C6 Cl3 121.4(2)
C7 C6 Cl3 117.1(2)
C8 C7 C6 119.9(3)
C8 C7 Cl2 119.8(2)
C6 C7 Cl2 120.3(2)
C7 C8 C19 119.9(3)
C7 C8 Cl1 119.9(2)
C19 C8 Cl1 120.2(2)
F5 C9 C11 121.2(4)
F5 C9 C1 119.3(4)
C11 C9 C1 119.5(4)
F4 C11 C9 117.8(3)
F4 C11 C4 119.1(3)
C9 C11 C4 123.0(4)
C13 C12 C17 116.6(3)
C13 C12 P1 129.7(3)
C17 C12 P1 113.2(2)
C12 C13 C14 121.4(3)
C12 C13 Cl4 121.7(2)
C14 C13 Cl4 116.8(3)
C15 C14 C13 120.6(3)
C15 C14 Cl5 119.5(2)
C13 C14 Cl5 119.9(3)
C14 C15 C16 119.6(3)
C14 C15 Cl6 120.2(3)
C16 C15 Cl6 120.2(3)
C15 C16 C17 119.4(3)
C15 C16 Cl7 120.2(2)
C17 C16 Cl7 120.4(3)
C16 C17 C12 122.3(3)
C16 C17 Cl8 118.5(3)
C12 C17 Cl8 119.1(2)
C19 C18 C5 122.4(3)
C19 C18 Cl9 119.0(2)
C5 C18 Cl9 118.6(2)
C18 C19 C8 119.6(3)
C18 C19 Cl10 120.3(2)
C8 C19 Cl10 120.1(2)

loop_
_geom_bond_atom_site_label_1
_geom_bond_atom_site_label_2
_geom_bond_distance
Cl1 C8 1.724(3)
Cl2 C7 1.724(3)
Cl3 C6 1.724(3)
Cl4 C13 1.722(4)
Cl5 C14 1.724(3)
Cl6 C15 1.715(3)
Cl7 C16 1.720(3)
Cl8 C17 1.737(3)
Cl9 C18 1.733(3)
Cl10 C19 1.719(3)
P1 C4 1.837(3)
P1 C5 1.850(3)
P1 C12 1.853(3)
F1 C1 1.339(4)
F2 C3 1.354(4)
F3 C2 1.345(4)
F4 C11 1.340(4)
C1 C2 1.378(5)
C1 C9 1.365(6)
C2 C3 1.368(5)
C3 C4 1.393(5)
C4 C11 1.394(5)
C5 C6 1.400(4)
C5 C18 1.409(4)
C6 C7 1.404(4)
C7 C8 1.391(4)
C8 C19 1.382(4)
C9 F5 1.343(4)
C9 C11 1.368(5)
C12 C13 1.396(4)
C12 C17 1.409(4)
C13 C14 1.395(4)
C14 C15 1.384(5)
C15 C16 1.387(5)
C16 C17 1.394(4)
C18 C19 1.391(4)

loop_
_geom_torsion_atom_site_label_1
_geom_torsion_atom_site_label_2
_geom_torsion_atom_site_label_3
_geom_torsion_atom_site_label_4
_geom_torsion
F1 C1 C2 F3 1.9(6)
C9 C1 C2 F3 -178.3(3)
F1 C1 C2 C3 -179.9(3)
C9 C1 C2 C3 -0.1(6)
F3 C2 C3 F2 0.6(5)
C1 C2 C3 F2 -177.5(3)
F3 C2 C3 C4 178.6(3)
C1 C2 C3 C4 0.5(5)
F2 C3 C4 C11 177.0(3)
C2 C3 C4 C11 -0.9(5)
F2 C3 C4 P1 -11.3(4)
C2 C3 C4 P1 170.8(3)
C5 P1 C4 C11 153.4(2)
C12 P1 C4 C11 -95.4(3)
C5 P1 C4 C3 -18.2(3)
C12 P1 C4 C3 93.1(3)
C4 P1 C5 C6 94.0(3)
C12 P1 C5 C6 -21.1(3)
C4 P1 C5 C18 -93.2(3)
C12 P1 C5 C18 151.8(2)
C18 C5 C6 C7 -4.3(5)
P1 C5 C6 C7 168.5(3)
C18 C5 C6 Cl3 172.5(2)
P1 C5 C6 Cl3 -14.8(4)
C5 C6 C7 C8 0.7(5)
Cl3 C6 C7 C8 -176.2(2)
C5 C6 C7 Cl2 -179.9(2)
Cl3 C6 C7 Cl2 3.2(4)
C6 C7 C8 C19 3.0(5)
Cl2 C7 C8 C19 -176.4(3)
C6 C7 C8 Cl1 -177.9(2)
Cl2 C7 C8 Cl1 2.7(4)
F1 C1 C9 F5 0.6(6)
C2 C1 C9 F5 -179.1(3)
F1 C1 C9 C11 -179.9(3)
C2 C1 C9 C11 0.3(6)
F5 C9 C11 F4 -1.2(5)
C1 C9 C11 F4 179.4(3)
F5 C9 C11 C4 178.6(3)
C1 C9 C11 C4 -0.8(6)
C3 C4 C11 F4 -179.1(3)
P1 C4 C11 F4 8.2(4)
C3 C4 C11 C9 1.0(5)
P1 C4 C11 C9 -171.7(3)
C4 P1 C12 C13 1.5(3)
C5 P1 C12 C13 112.1(3)
C4 P1 C12 C17 173.5(2)
C5 P1 C12 C17 -75.9(3)
C17 C12 C13 C14 0.9(5)
P1 C12 C13 C14 172.7(2)
C17 C12 C13 Cl4 178.3(2)
P1 C12 C13 Cl4 -9.9(4)
C12 C13 C14 C15 0.9(5)
Cl4 C13 C14 C15 -176.6(3)
C12 C13 C14 Cl5 -179.8(2)
Cl4 C13 C14 Cl5 2.7(4)
C13 C14 C15 C16 -2.0(5)
Cl5 C14 C15 C16 178.7(2)
C13 C14 C15 Cl6 178.3(2)
Cl5 C14 C15 Cl6 -0.9(4)
C14 C15 C16 C17 1.2(5)
Cl6 C15 C16 C17 -179.2(2)
C14 C15 C16 Cl7 -178.2(2)
Cl6 C15 C16 Cl7 1.5(4)
C15 C16 C17 C12 0.8(5)
Cl7 C16 C17 C12 -179.9(2)
C15 C16 C17 Cl8 178.8(2)
Cl7 C16 C17 Cl8 -1.9(4)
C13 C12 C17 C16 -1.8(5)
P1 C12 C17 C16 -174.9(2)
C13 C12 C17 Cl8 -179.8(2)
P1 C12 C17 Cl8 7.1(3)
C6 C5 C18 C19 4.4(5)
P1 C5 C18 C19 -169.4(3)
C6 C5 C18 Cl9 -174.0(2)
P1 C5 C18 Cl9 12.2(3)
C5 C18 C19 C8 -0.9(5)
Cl9 C18 C19 C8 177.5(2)
C5 C18 C19 Cl10 178.5(2)
Cl9 C18 C19 Cl10 -3.1(4)
C7 C8 C19 C18 -2.9(5)
Cl1 C8 C19 C18 178.0(3)
C7 C8 C19 Cl10 177.7(2)
Cl1 C8 C19 Cl10 -1.4(4)

loop_
_platon_squeeze_void_nr
_platon_squeeze_void_average_x
_platon_squeeze_void_average_y
_platon_squeeze_void_average_z
_platon_squeeze_void_volume
_platon_squeeze_void_count_electrons
_platon_squeeze_void_content
1 0.000 -0.003 0.000 337 134 ' '
